data_7224415
loop_
_publ_author_name
'Lu, Yu-Ling'
'Sun, Jing'
'Xie, Ya-Jing'
'Yan, Chao Guo'

_publ_section_title
;
 Molecular diversity of cyclization reaction of 3-methyleneoxindoles with
 2-(3,4-dihydronaphthalen-1(2H)-ylidene)malononitriles
;
_journal_name_full 'RSC Adv.'
_journal_paper_doi 10.1039/C6RA00476H
_journal_year 2016
_chemical_formula_moiety 'C37 H28 Cl N3 O2'
_chemical_formula_sum 'C37 H28 Cl N3 O2'
_chemical_formula_weight 582.07
_chemical_name_systematic
; 
 ? 
;
_space_group_IT_number 2
_symmetry_cell_setting triclinic
_symmetry_space_group_name_Hall '-P 1'
_symmetry_space_group_name_H-M 'P -1'
_atom_sites_solution_hydrogens geom
_atom_sites_solution_primary direct
_atom_sites_solution_secondary difmap
_audit_creation_method SHELXL-97
_audit_update_record
;
2015-11-18 deposited with the CCDC.
2016-02-26 downloaded from the CCDC.
;
_cell_angle_alpha 102.081(3)
_cell_angle_beta 97.905(4)
_cell_angle_gamma 93.279(4)
_cell_formula_units_Z 2
_cell_length_a 9.762(3)
_cell_length_b 12.247(3)
_cell_length_c 12.796(4)
_cell_measurement_reflns_used 2674
_cell_measurement_temperature 296(2)
_cell_measurement_theta_max 22.55
_cell_measurement_theta_min 2.47
_cell_volume 1475.9(7)
_computing_cell_refinement 'Bruker SMART'
_computing_data_collection 'Bruker SMART'
_computing_data_reduction 'Bruker SAINT'
_computing_molecular_graphics 'Bruker SHELXTL'
_computing_publication_material 'Bruker SHELXTL'
_computing_structure_refinement 'SHELXL-97 (Sheldrick, 1997)'
_computing_structure_solution 'SHELXS-97 (Sheldrick, 1990)'
_diffrn_ambient_temperature 296(2)
_diffrn_measured_fraction_theta_full 0.965
_diffrn_measured_fraction_theta_max 0.965
_diffrn_measurement_device_type 'CCD area detector'
_diffrn_measurement_method 'phi and omega scans'
_diffrn_radiation_monochromator graphite
_diffrn_radiation_source 'fine-focus sealed tube'
_diffrn_radiation_type MoK\a
_diffrn_radiation_wavelength 0.71073
_diffrn_reflns_av_R_equivalents 0.0309
_diffrn_reflns_av_sigmaI/netI 0.0526
_diffrn_reflns_limit_h_max 12
_diffrn_reflns_limit_h_min -12
_diffrn_reflns_limit_k_max 15
_diffrn_reflns_limit_k_min -14
_diffrn_reflns_limit_l_max 15
_diffrn_reflns_limit_l_min -16
_diffrn_reflns_number 12956
_diffrn_reflns_theta_full 27.41
_diffrn_reflns_theta_max 27.41
_diffrn_reflns_theta_min 1.65
_exptl_absorpt_coefficient_mu 0.169
_exptl_absorpt_correction_T_max 0.970
_exptl_absorpt_correction_T_min 0.956
_exptl_absorpt_correction_type multi-scan
_exptl_absorpt_process_details sadabs
_exptl_crystal_colour colorless
_exptl_crystal_density_diffrn 1.310
_exptl_crystal_density_method 'not measured'
_exptl_crystal_description block
_exptl_crystal_F_000 608
_exptl_crystal_size_max 0.28
_exptl_crystal_size_mid 0.22
_exptl_crystal_size_min 0.18
_refine_diff_density_max 0.207
_refine_diff_density_min -0.360
_refine_diff_density_rms 0.039
_refine_ls_extinction_method none
_refine_ls_goodness_of_fit_ref 1.018
_refine_ls_hydrogen_treatment mixed
_refine_ls_matrix_type full
_refine_ls_number_parameters 393
_refine_ls_number_reflns 6494
_refine_ls_number_restraints 0
_refine_ls_restrained_S_all 1.018
_refine_ls_R_factor_all 0.0949
_refine_ls_R_factor_gt 0.0546
_refine_ls_shift/su_max 0.000
_refine_ls_shift/su_mean 0.000
_refine_ls_structure_factor_coef Fsqd
_refine_ls_weighting_details 'calc w=1/[\s^2^(Fo^2^)+(0.0438P)^2^+0.4244P] where P=(Fo^2^+2Fc^2^)/3'
_refine_ls_weighting_scheme calc
_refine_ls_wR_factor_gt 0.1115
_refine_ls_wR_factor_ref 0.1310
_reflns_number_gt 4021
_reflns_number_total 6732
_reflns_threshold_expression >2sigma(I)
_cod_data_source_file c6ra00476h2.cif
_cod_data_source_block 1d
_cod_database_code 7224415
_audit_block_doi 10.5517/cc11nps5

loop_
_symmetry_equiv_pos_as_xyz
'x, y, z'
'-x, -y, -z'

loop_
_atom_site_label
_atom_site_type_symbol
_atom_site_fract_x
_atom_site_fract_y
_atom_site_fract_z
_atom_site_U_iso_or_equiv
_atom_site_adp_type
_atom_site_occupancy
_atom_site_symmetry_multiplicity
_atom_site_calc_flag
_atom_site_refinement_flags
C1 C 0.6944(3) 0.3181(2) 0.6285(2) 0.0676(7) Uani 1 1 d .
H1 H 0.6783 0.3919 0.6266 0.081 Uiso 1 1 calc R
C2 C 0.6213(3) 0.2314(3) 0.5504(2) 0.0852(9) Uani 1 1 d .
H2 H 0.5560 0.2471 0.4967 0.102 Uiso 1 1 calc R
C3 C 0.6446(3) 0.1230(3) 0.5517(3) 0.0825(9) Uani 1 1 d .
H3A H 0.5957 0.0649 0.4986 0.099 Uiso 1 1 calc R
C4 C 0.7399(3) 0.0998(2) 0.6312(2) 0.0704(8) Uani 1 1 d .
H4 H 0.7559 0.0259 0.6325 0.084 Uiso 1 1 calc R
C5 C 0.8118(3) 0.18588(19) 0.7087(2) 0.0550(6) Uani 1 1 d .
H5 H 0.8764 0.1695 0.7625 0.066 Uiso 1 1 calc R
C6 C 0.7905(2) 0.29646(18) 0.70897(18) 0.0478(5) Uani 1 1 d .
C7 C 0.8737(3) 0.38625(18) 0.7976(2) 0.0579(6) Uani 1 1 d .
H7A H 0.8600 0.3704 0.8668 0.070 Uiso 1 1 calc R
H7B H 0.9713 0.3820 0.7918 0.070 Uiso 1 1 calc R
C8 C 0.7603(2) 0.55736(17) 0.86567(17) 0.0422(5) Uani 1 1 d .
C9 C 0.7604(2) 0.67920(15) 0.84939(16) 0.0362(5) Uani 1 1 d .
C10 C 0.8549(2) 0.67841(17) 0.76516(16) 0.0396(5) Uani 1 1 d .
C11 C 0.9060(2) 0.76236(19) 0.72035(17) 0.0452(5) Uani 1 1 d .
H11 H 0.8780 0.8343 0.7391 0.054 Uiso 1 1 calc R
C12 C 0.9998(2) 0.7399(2) 0.64686(19) 0.0551(6) Uani 1 1 d .
C13 C 1.0552(3) 0.8312(2) 0.5971(2) 0.0771(8) Uani 1 1 d .
H13A H 1.1236 0.8806 0.6494 0.116 Uiso 1 1 calc R
H13B H 0.9804 0.8728 0.5745 0.116 Uiso 1 1 calc R
H13C H 1.0969 0.7983 0.5355 0.116 Uiso 1 1 calc R
C14 C 1.0391(3) 0.6314(3) 0.6210(2) 0.0695(8) Uani 1 1 d .
H14 H 1.1006 0.6155 0.5716 0.083 Uiso 1 1 calc R
C15 C 0.9905(3) 0.5461(2) 0.6659(2) 0.0669(7) Uani 1 1 d .
H15 H 1.0188 0.4742 0.6479 0.080 Uiso 1 1 calc R
C16 C 0.8988(2) 0.57157(19) 0.73825(18) 0.0502(6) Uani 1 1 d .
C17 C 0.6094(2) 0.70751(15) 0.82059(15) 0.0351(4) Uani 1 1 d .
H17 H 0.5582 0.6956 0.8786 0.042 Uiso 1 1 calc R
C18 C 0.5388(2) 0.62959(17) 0.71512(16) 0.0392(5) Uani 1 1 d .
C19 C 0.4378(2) 0.53326(16) 0.71404(16) 0.0377(5) Uani 1 1 d .
C20 C 0.3990(2) 0.50481(18) 0.80610(17) 0.0440(5) Uani 1 1 d .
H20 H 0.4316 0.5510 0.8735 0.053 Uiso 1 1 calc R
C21 C 0.3130(2) 0.40925(19) 0.79931(19) 0.0496(6) Uani 1 1 d .
H21 H 0.2876 0.3910 0.8614 0.060 Uiso 1 1 calc R
C22 C 0.2656(2) 0.34155(19) 0.6993(2) 0.0502(6) Uani 1 1 d .
C23 C 0.2968(2) 0.3690(2) 0.6058(2) 0.0577(6) Uani 1 1 d .
H23 H 0.2612 0.3236 0.5386 0.069 Uiso 1 1 calc R
C24 C 0.3822(2) 0.46525(19) 0.61360(18) 0.0500(6) Uani 1 1 d .
H24 H 0.4029 0.4851 0.5509 0.060 Uiso 1 1 calc R
C25 C 0.6020(2) 0.82959(15) 0.81113(16) 0.0360(5) Uani 1 1 d .
H25 H 0.6343 0.8372 0.7436 0.043 Uiso 1 1 calc R
C26 C 0.4509(2) 0.85821(17) 0.80455(19) 0.0479(6) Uani 1 1 d .
H26A H 0.3934 0.8034 0.7473 0.057 Uiso 1 1 calc R
H26B H 0.4182 0.8550 0.8722 0.057 Uiso 1 1 calc R
C27 C 0.4376(2) 0.97386(19) 0.7825(2) 0.0575(6) Uani 1 1 d .
H27A H 0.4509 0.9723 0.7085 0.069 Uiso 1 1 calc R
H27B H 0.3445 0.9947 0.7902 0.069 Uiso 1 1 calc R
C28 C 0.5406(2) 1.06037(18) 0.85729(19) 0.0482(6) Uani 1 1 d .
C29 C 0.5155(3) 1.1725(2) 0.8689(2) 0.0619(7) Uani 1 1 d .
H29 H 0.4332 1.1907 0.8334 0.074 Uiso 1 1 calc R
C30 C 0.6086(3) 1.2571(2) 0.9311(2) 0.0672(8) Uani 1 1 d .
H30 H 0.5888 1.3315 0.9383 0.081 Uiso 1 1 calc R
C31 C 0.7315(3) 1.23110(19) 0.9827(2) 0.0634(7) Uani 1 1 d .
H31 H 0.7958 1.2879 1.0244 0.076 Uiso 1 1 calc R
C32 C 0.7592(3) 1.12061(18) 0.97252(19) 0.0518(6) Uani 1 1 d .
H32 H 0.8435 1.1040 1.0064 0.062 Uiso 1 1 calc R
C33 C 0.6634(2) 1.03260(16) 0.91238(17) 0.0418(5) Uani 1 1 d .
C34 C 0.6907(2) 0.91276(16) 0.90300(16) 0.0361(5) Uani 1 1 d .
C35 C 0.7868(2) 0.87522(16) 0.97141(16) 0.0384(5) Uani 1 1 d .
C36 C 0.8655(3) 0.94324(18) 1.06902(19) 0.0495(6) Uani 1 1 d .
C37 C 0.8239(2) 0.75772(16) 0.95517(17) 0.0398(5) Uani 1 1 d .
Cl1 Cl 0.16439(8) 0.21741(6) 0.69037(6) 0.0822(3) Uani 1 1 d .
N1 N 0.8393(2) 0.50042(15) 0.79667(15) 0.0515(5) Uani 1 1 d .
N2 N 0.9339(3) 0.98536(18) 1.14872(18) 0.0748(7) Uani 1 1 d .
N3 N 0.9084(2) 0.72011(19) 1.02039(19) 0.0623(6) Uani 1 1 d .
O1 O 0.69902(17) 0.51954(12) 0.92862(12) 0.0531(4) Uani 1 1 d .
O2 O 0.56960(18) 0.64687(13) 0.63071(12) 0.0575(4) Uani 1 1 d .
H3B H 0.939(3) 0.769(3) 1.077(3) 0.100(12) Uiso 1 1 d .

loop_
_atom_site_aniso_label
_atom_site_aniso_U_11
_atom_site_aniso_U_22
_atom_site_aniso_U_33
_atom_site_aniso_U_23
_atom_site_aniso_U_13
_atom_site_aniso_U_12
C1 0.0684(17) 0.0681(18) 0.0627(17) 0.0093(14) -0.0013(14) 0.0222(14)
C2 0.072(2) 0.107(3) 0.066(2) 0.0099(19) -0.0105(16) 0.0023(19)
C3 0.083(2) 0.083(2) 0.069(2) -0.0025(17) 0.0103(17) -0.0265(18)
C4 0.089(2) 0.0501(16) 0.0699(19) 0.0059(14) 0.0219(17) -0.0077(14)
C5 0.0646(15) 0.0465(14) 0.0542(15) 0.0090(12) 0.0117(12) 0.0085(12)
C6 0.0501(13) 0.0451(13) 0.0480(14) 0.0059(11) 0.0090(11) 0.0152(10)
C7 0.0725(16) 0.0382(13) 0.0606(16) 0.0083(11) -0.0015(13) 0.0222(12)
C8 0.0536(13) 0.0324(11) 0.0370(12) 0.0044(10) -0.0009(10) 0.0039(10)
C9 0.0444(11) 0.0288(10) 0.0346(11) 0.0047(9) 0.0052(9) 0.0068(9)
C10 0.0429(12) 0.0400(12) 0.0356(12) 0.0049(9) 0.0075(9) 0.0087(9)
C11 0.0442(12) 0.0482(13) 0.0421(13) 0.0060(10) 0.0086(10) 0.0047(10)
C12 0.0474(13) 0.0715(17) 0.0454(14) 0.0082(12) 0.0111(11) 0.0024(12)
C13 0.0726(18) 0.097(2) 0.0632(18) 0.0171(16) 0.0263(15) -0.0134(16)
C14 0.0617(17) 0.093(2) 0.0559(17) 0.0057(15) 0.0248(14) 0.0236(15)
C15 0.0743(18) 0.0687(18) 0.0611(17) 0.0061(14) 0.0233(14) 0.0336(15)
C16 0.0551(14) 0.0477(13) 0.0475(14) 0.0057(11) 0.0087(11) 0.0175(11)
C17 0.0436(11) 0.0309(10) 0.0303(11) 0.0039(8) 0.0079(9) 0.0029(8)
C18 0.0445(12) 0.0392(12) 0.0331(12) 0.0043(9) 0.0073(9) 0.0085(9)
C19 0.0377(11) 0.0379(11) 0.0348(12) 0.0018(9) 0.0054(9) 0.0056(9)
C20 0.0505(13) 0.0424(12) 0.0353(12) 0.0025(10) 0.0046(10) -0.0009(10)
C21 0.0486(13) 0.0508(14) 0.0485(14) 0.0115(11) 0.0065(11) -0.0024(11)
C22 0.0379(12) 0.0479(13) 0.0589(16) 0.0030(12) 0.0034(11) -0.0026(10)
C23 0.0482(13) 0.0640(16) 0.0481(15) -0.0104(12) 0.0044(11) -0.0099(12)
C24 0.0457(13) 0.0611(15) 0.0374(13) -0.0005(11) 0.0073(10) -0.0035(11)
C25 0.0420(11) 0.0319(10) 0.0357(11) 0.0068(9) 0.0110(9) 0.0061(8)
C26 0.0418(12) 0.0421(12) 0.0582(15) 0.0059(11) 0.0089(11) 0.0067(10)
C27 0.0542(14) 0.0472(14) 0.0717(17) 0.0129(12) 0.0068(13) 0.0176(11)
C28 0.0577(14) 0.0357(12) 0.0556(14) 0.0093(10) 0.0216(12) 0.0125(10)
C29 0.0747(17) 0.0409(14) 0.0780(18) 0.0191(13) 0.0237(15) 0.0198(13)
C30 0.095(2) 0.0332(13) 0.083(2) 0.0153(13) 0.0393(17) 0.0157(14)
C31 0.085(2) 0.0340(13) 0.0725(18) 0.0052(12) 0.0289(15) -0.0051(13)
C32 0.0613(15) 0.0365(12) 0.0582(15) 0.0061(11) 0.0198(12) 0.0002(11)
C33 0.0504(13) 0.0312(11) 0.0471(13) 0.0063(10) 0.0220(10) 0.0051(9)
C34 0.0397(11) 0.0326(11) 0.0381(12) 0.0060(9) 0.0158(9) 0.0027(9)
C35 0.0453(12) 0.0331(11) 0.0339(11) 0.0007(9) 0.0087(9) -0.0020(9)
C36 0.0609(15) 0.0387(12) 0.0450(14) 0.0017(11) 0.0075(12) -0.0004(11)
C37 0.0459(12) 0.0341(11) 0.0377(12) 0.0056(9) 0.0047(10) 0.0019(9)
Cl1 0.0749(5) 0.0671(5) 0.0923(6) 0.0030(4) 0.0077(4) -0.0305(4)
N1 0.0711(13) 0.0358(10) 0.0496(12) 0.0086(9) 0.0105(10) 0.0205(9)
N2 0.0954(18) 0.0566(14) 0.0567(14) -0.0036(11) -0.0105(13) -0.0098(12)
N3 0.0743(15) 0.0507(13) 0.0531(14) 0.0078(11) -0.0172(12) 0.0098(11)
O1 0.0722(11) 0.0386(9) 0.0499(10) 0.0142(7) 0.0082(8) 0.0018(8)
O2 0.0788(12) 0.0578(10) 0.0327(9) 0.0048(7) 0.0121(8) -0.0109(8)

loop_
_atom_type_symbol
_atom_type_description
_atom_type_scat_dispersion_real
_atom_type_scat_dispersion_imag
_atom_type_scat_source
C C 0.0033 0.0016 'International Tables Vol C Tables 4.2.6.8 and 6.1.1.4'
H H 0.0000 0.0000 'International Tables Vol C Tables 4.2.6.8 and 6.1.1.4'
N N 0.0061 0.0033 'International Tables Vol C Tables 4.2.6.8 and 6.1.1.4'
O O 0.0106 0.0060 'International Tables Vol C Tables 4.2.6.8 and 6.1.1.4'
Cl Cl 0.1484 0.1585 'International Tables Vol C Tables 4.2.6.8 and 6.1.1.4'

loop_
_geom_angle_atom_site_label_1
_geom_angle_atom_site_label_2
_geom_angle_atom_site_label_3
_geom_angle
C6 C1 C2 120.6(3)
C6 C1 H1 119.7
C2 C1 H1 119.7
C3 C2 C1 120.3(3)
C3 C2 H2 119.8
C1 C2 H2 119.8
C2 C3 C4 119.9(3)
C2 C3 H3A 120.1
C4 C3 H3A 120.1
C3 C4 C5 119.7(3)
C3 C4 H4 120.2
C5 C4 H4 120.2
C4 C5 C6 121.5(3)
C4 C5 H5 119.2
C6 C5 H5 119.2
C1 C6 C5 118.0(2)
C1 C6 C7 123.9(2)
C5 C6 C7 118.2(2)
N1 C7 C6 115.06(19)
N1 C7 H7A 108.5
C6 C7 H7A 108.5
N1 C7 H7B 108.5
C6 C7 H7B 108.5
H7A C7 H7B 107.5
O1 C8 N1 126.3(2)
O1 C8 C9 125.66(19)
N1 C8 C9 108.06(18)
C10 C9 C37 110.63(17)
C10 C9 C17 117.53(16)
C37 C9 C17 108.11(15)
C10 C9 C8 102.23(16)
C37 C9 C8 108.31(16)
C17 C9 C8 109.64(16)
C11 C10 C16 119.7(2)
C11 C10 C9 131.91(18)
C16 C10 C9 108.30(18)
C10 C11 C12 120.3(2)
C10 C11 H11 119.8
C12 C11 H11 119.8
C14 C12 C11 118.0(2)
C14 C12 C13 121.4(2)
C11 C12 C13 120.6(2)
C12 C13 H13A 109.5
C12 C13 H13B 109.5
H13A C13 H13B 109.5
C12 C13 H13C 109.5
H13A C13 H13C 109.5
H13B C13 H13C 109.5
C15 C14 C12 122.7(2)
C15 C14 H14 118.6
C12 C14 H14 118.6
C16 C15 C14 117.5(2)
C16 C15 H15 121.2
C14 C15 H15 121.2
C15 C16 C10 121.7(2)
C15 C16 N1 127.8(2)
C10 C16 N1 110.39(19)
C18 C17 C25 109.62(16)
C18 C17 C9 110.60(15)
C25 C17 C9 112.15(16)
C18 C17 H17 108.1
C25 C17 H17 108.1
C9 C17 H17 108.1
O2 C18 C19 120.17(19)
O2 C18 C17 117.91(18)
C19 C18 C17 121.90(17)
C20 C19 C24 118.12(19)
C20 C19 C18 124.45(18)
C24 C19 C18 117.40(18)
C21 C20 C19 121.2(2)
C21 C20 H20 119.4
C19 C20 H20 119.4
C22 C21 C20 118.9(2)
C22 C21 H21 120.5
C20 C21 H21 120.5
C21 C22 C23 121.7(2)
C21 C22 Cl1 119.27(19)
C23 C22 Cl1 118.98(18)
C22 C23 C24 118.7(2)
C22 C23 H23 120.6
C24 C23 H23 120.6
C23 C24 C19 121.1(2)
C23 C24 H24 119.4
C19 C24 H24 119.4
C34 C25 C17 113.76(16)
C34 C25 C26 109.43(16)
C17 C25 C26 109.39(16)
C34 C25 H25 108.0
C17 C25 H25 108.0
C26 C25 H25 108.0
C27 C26 C25 110.79(18)
C27 C26 H26A 109.5
C25 C26 H26A 109.5
C27 C26 H26B 109.5
C25 C26 H26B 109.5
H26A C26 H26B 108.1
C28 C27 C26 112.44(19)
C28 C27 H27A 109.1
C26 C27 H27A 109.1
C28 C27 H27B 109.1
C26 C27 H27B 109.1
H27A C27 H27B 107.8
C29 C28 C33 119.1(2)
C29 C28 C27 118.5(2)
C33 C28 C27 122.38(19)
C30 C29 C28 122.0(3)
C30 C29 H29 119.0
C28 C29 H29 119.0
C29 C30 C31 119.5(2)
C29 C30 H30 120.3
C31 C30 H30 120.3
C30 C31 C32 119.8(3)
C30 C31 H31 120.1
C32 C31 H31 120.1
C31 C32 C33 121.7(2)
C31 C32 H32 119.2
C33 C32 H32 119.2
C28 C33 C32 117.88(19)
C28 C33 C34 119.92(19)
C32 C33 C34 122.2(2)
C35 C34 C33 124.45(19)
C35 C34 C25 119.46(17)
C33 C34 C25 116.08(18)
C34 C35 C36 124.92(19)
C34 C35 C37 124.18(18)
C36 C35 C37 110.90(18)
N2 C36 C35 171.7(2)
N3 C37 C35 125.1(2)
N3 C37 C9 118.19(19)
C35 C37 C9 116.68(17)
C8 N1 C16 110.96(17)
C8 N1 C7 123.0(2)
C16 N1 C7 125.35(19)
C37 N3 H3B 112(2)

loop_
_geom_bond_atom_site_label_1
_geom_bond_atom_site_label_2
_geom_bond_distance
C1 C6 1.374(3)
C1 C2 1.381(4)
C1 H1 0.9300
C2 C3 1.363(4)
C2 H2 0.9300
C3 C4 1.369(4)
C3 H3A 0.9300
C4 C5 1.369(3)
C4 H4 0.9300
C5 C6 1.381(3)
C5 H5 0.9300
C6 C7 1.509(3)
C7 N1 1.459(3)
C7 H7A 0.9700
C7 H7B 0.9700
C8 O1 1.216(2)
C8 N1 1.361(3)
C8 C9 1.549(3)
C9 C10 1.511(3)
C9 C37 1.516(3)
C9 C17 1.547(3)
C10 C11 1.379(3)
C10 C16 1.389(3)
C11 C12 1.398(3)
C11 H11 0.9300
C12 C14 1.390(4)
C12 C13 1.507(3)
C13 H13A 0.9600
C13 H13B 0.9600
C13 H13C 0.9600
C14 C15 1.385(4)
C14 H14 0.9300
C15 C16 1.377(3)
C15 H15 0.9300
C16 N1 1.410(3)
C17 C18 1.529(3)
C17 C25 1.530(3)
C17 H17 0.9800
C18 O2 1.217(2)
C18 C19 1.490(3)
C19 C20 1.390(3)
C19 C24 1.396(3)
C20 C21 1.381(3)
C20 H20 0.9300
C21 C22 1.374(3)
C21 H21 0.9300
C22 C23 1.377(3)
C22 Cl1 1.739(2)
C23 C24 1.382(3)
C23 H23 0.9300
C24 H24 0.9300
C25 C34 1.512(3)
C25 C26 1.531(3)
C25 H25 0.9800
C26 C27 1.510(3)
C26 H26A 0.9700
C26 H26B 0.9700
C27 C28 1.496(3)
C27 H27A 0.9700
C27 H27B 0.9700
C28 C29 1.389(3)
C28 C33 1.402(3)
C29 C30 1.372(4)
C29 H29 0.9300
C30 C31 1.375(4)
C30 H30 0.9300
C31 C32 1.378(3)
C31 H31 0.9300
C32 C33 1.403(3)
C32 H32 0.9300
C33 C34 1.490(3)
C34 C35 1.360(3)
C35 C36 1.439(3)
C35 C37 1.484(3)
C36 N2 1.143(3)
C37 N3 1.266(3)
N3 H3B 0.84(3)

loop_
_geom_hbond_atom_site_label_D
_geom_hbond_atom_site_label_H
_geom_hbond_atom_site_label_A
_geom_hbond_distance_DH
_geom_hbond_distance_HA
_geom_hbond_distance_DA
_geom_hbond_angle_DHA
N3 H3B N2 0.84(3) 2.62(3) 3.297(3) 138(3)
